data_4322083
loop_
_publ_author_name
'Rebecca R. Conry'
'William S. Striejewske'
'A. Alex Tipton'

_publ_contact_author_address
;   University of Nevada, Reno
    Department of Chemistry 216
    Reno, Nevada  89557   USA
;
_publ_contact_author_email conry@chem.unr.edu
_publ_contact_author_name 'Rebecca R. Conry'
_publ_section_title
;
 Copper(I) Complexes with a NS2-Macrocyclic Ligand Bearing a Pendant
 Naphthyl Group: Structures of
 {N-[2-(1-Naphthyl)ethyl]-1-aza-4,8-dithiacyclodecane}copper(I)-Ligand,
 where Ligand = \h2-Naphthalene, Acetonitrile, or Triphenylphosphine
;
_journal_name_full 'Inorganic Chemistry'
_journal_page_first 2833
_journal_page_last 2843
_journal_paper_doi 10.1021/ic981418p
_journal_volume 38
_journal_year 1999
_chemical_formula_sum 'C37 H40 Cu F6 N P2 S2'
_chemical_formula_weight 802.30
_chemical_name_common 'complex 3'
_chemical_name_systematic
; 
[(N-(2-(1-naphthyl)ethyl)-1-aza-4,8-
 dithiacyclodecane)copper(I)(triphenylphosphine)]hexafluorophosphate
;
_chemical_temperature_decomposition 466(2)
_space_group_IT_number 14
_symmetry_cell_setting monoclinic
_symmetry_space_group_name_Hall '-P 2ybc'
_symmetry_space_group_name_H-M 'P 1 21/c 1'
_atom_sites_solution_hydrogens geom
_atom_sites_solution_primary 'Patterson methods'
_atom_sites_solution_secondary difmap
_audit_creation_method 'SHELXL generated with manual editing'
_cell_angle_alpha 90.00
_cell_angle_beta 94.50(3)
_cell_angle_gamma 90.00
_cell_formula_units_Z 4
_cell_length_a 11.462(2)
_cell_length_b 15.972(2)
_cell_length_c 19.835(9)
_cell_measurement_reflns_used 17
_cell_measurement_temperature 298(2)
_cell_measurement_theta_max 10.26
_cell_measurement_theta_min 3.10
_cell_volume 3620.0(18)
_computing_cell_refinement 'Siemens XSCANS'
_computing_data_collection 'Siemens XSCANS'
_computing_data_reduction 'Siemens SHELXTL'
_computing_molecular_graphics 'Siemens SHELXTL'
_computing_publication_material 'Siemens SHELXTL'
_computing_structure_refinement 'SHELXL-93 (Sheldrick, 1993)'
_computing_structure_solution 'SHELXS-86 (Sheldrick, 1990)'
_diffrn_ambient_temperature 298(2)
_diffrn_measurement_device 'Siemens P4'
_diffrn_measurement_method '\w scans'
_diffrn_radiation_monochromator graphite
_diffrn_radiation_source 'fine-focus sealed tube'
_diffrn_radiation_type MoK\a
_diffrn_radiation_wavelength 0.71073
_diffrn_reflns_av_R_equivalents 0.0788
_diffrn_reflns_av_sigmaI/netI 0.2411
_diffrn_reflns_limit_h_max 1
_diffrn_reflns_limit_h_min -12
_diffrn_reflns_limit_k_max 1
_diffrn_reflns_limit_k_min -17
_diffrn_reflns_limit_l_max 21
_diffrn_reflns_limit_l_min -21
_diffrn_reflns_number 5757
_diffrn_reflns_theta_max 22.50
_diffrn_reflns_theta_min 1.78
_diffrn_standards_decay_% 'not significant'
_diffrn_standards_interval_count 97
_diffrn_standards_number 3
_exptl_absorpt_coefficient_mu 0.867
_exptl_absorpt_correction_T_max 0.2719
_exptl_absorpt_correction_T_min 0.2450
_exptl_absorpt_correction_type empirical
_exptl_crystal_colour colorless
_exptl_crystal_density_diffrn 1.472
_exptl_crystal_density_meas ?
_exptl_crystal_density_method none
_exptl_crystal_description plate
_exptl_crystal_F_000 1656
_exptl_crystal_size_max 0.02
_exptl_crystal_size_mid 0.5
_exptl_crystal_size_min 0.2
_refine_diff_density_max 0.431
_refine_diff_density_min -0.345
_refine_diff_density_rms 0.082
_refine_ls_extinction_coef none
_refine_ls_extinction_method none
_refine_ls_goodness_of_fit_all 1.027
_refine_ls_goodness_of_fit_obs 1.256
_refine_ls_hydrogen_treatment constr
_refine_ls_matrix_type full
_refine_ls_number_parameters 442
_refine_ls_number_reflns 4733
_refine_ls_number_restraints 0
_refine_ls_restrained_S_all 1.028
_refine_ls_restrained_S_obs 1.256
_refine_ls_R_factor_all 0.2426
_refine_ls_R_factor_obs 0.0906
_refine_ls_shift/esd_max 0.000
_refine_ls_shift/esd_mean 0.000
_refine_ls_structure_factor_coef Fsqd
_refine_ls_weighting_details 'w=1/[\s^2^(Fo^2^)+(0.0424P)^2^+6.6654P] where P=(Fo^2^+2Fc^2^)/3'
_refine_ls_weighting_scheme calc
_refine_ls_wR_factor_all 0.1889
_refine_ls_wR_factor_obs 0.1330
_reflns_number_observed 1834
_reflns_number_total 4734
_reflns_observed_criterion >2sigma(I)
_cod_data_source_file ic981418p_4.cif
_cod_data_source_block complex3.IC981418P
_cod_depositor_comments
;
The following automatic conversions were performed:

'_exptl_crystal_density_meas' value 'not measured' was changed to '?'
- the value is perceived as not measured.

Automatic conversion script
Id: cif_fix_values 3008 2015-01-20 13:52:24Z robertas 

The following automatic conversions were performed:

'_refine_ls_weighting_scheme' value 'calc
w=1/[\s^2^(Fo^2^)+(0.0424P)^2^+6.6654P] where P=(Fo^2^+2Fc^2^)/3' was
changed to 'calc'. New tag '_refine_ls_weighting_details' was
created. The value of the new tag was set to
'w=1/[\s^2^(Fo^2^)+(0.0424P)^2^+6.6654P] where P=(Fo^2^+2Fc^2^)/3'.

Automatic conversion script
Id: cif_fix_values 3143 2015-03-26 13:38:13Z robertas 
;
_cod_database_code 4322083

loop_
_symmetry_equiv_pos_as_xyz
'x, y, z'
'-x, y+1/2, -z+1/2'
'-x, -y, -z'
'x, -y-1/2, z-1/2'

loop_
_atom_site_aniso_label
_atom_site_aniso_U_11
_atom_site_aniso_U_22
_atom_site_aniso_U_33
_atom_site_aniso_U_23
_atom_site_aniso_U_13
_atom_site_aniso_U_12
Cu 0.0449(10) 0.0474(10) 0.0541(10) -0.0015(10) 0.0017(8) -0.0095(11)
P1 0.040(2) 0.038(2) 0.048(2) 0.000(2) 0.002(2) -0.002(2)
S1 0.086(3) 0.057(3) 0.056(2) -0.007(2) 0.005(2) -0.010(3)
S2 0.080(3) 0.073(3) 0.049(2) 0.000(2) 0.002(2) 0.000(3)
N 0.043(8) 0.060(8) 0.085(9) 0.030(9) -0.005(7) -0.012(8)
C1 0.053(14) 0.111(18) 0.301(33) -0.032(21) -0.069(18) -0.003(13)
C2 0.122(18) 0.096(15) 0.089(13) -0.011(12) -0.023(12) -0.020(14)
C3 0.207(22) 0.056(11) 0.070(12) -0.016(10) -0.003(13) 0.009(13)
C4 0.131(18) 0.063(12) 0.108(16) 0.018(12) 0.005(14) 0.039(12)
C5 0.116(16) 0.079(13) 0.089(13) 0.040(11) 0.025(12) 0.022(12)
C6 0.108(15) 0.088(13) 0.062(10) 0.005(10) 0.033(10) 0.012(11)
C7 0.050(13) 0.335(36) 0.163(20) 0.154(23) 0.041(14) 0.008(17)
C8 0.033(10) 0.072(13) 0.170(17) 0.011(13) 0.003(10) -0.016(10)
C9 0.037(11) 0.114(16) 0.277(26) 0.108(17) -0.006(13) 0.016(12)
C10 0.111(24) 0.197(34) 0.305(45) 0.170(37) -0.130(31) -0.085(24)
C11 0.107(26) 0.455(76) 0.048(13) -0.067(27) 0.011(14) -0.122(36)
C12 0.130(28) 0.464(67) 0.296(48) -0.271(46) 0.132(29) -0.108(32)
C13 0.047(13) 0.247(32) 0.192(27) -0.122(30) 0.044(18) -0.025(16)
C14 0.052(12) 0.088(15) 0.064(13) 0.029(12) 0.001(10) -0.016(11)
C15 0.072(15) 0.202(27) 0.095(16) 0.019(21) -0.037(14) -0.020(16)
C16 0.137(27) 0.287(45) 0.078(18) -0.040(25) 0.011(17) -0.069(29)
C17 0.087(19) 0.180(38) 0.296(54) -0.150(39) -0.033(28) 0.046(24)
C18 0.107(22) 0.148(32) 0.279(51) 0.030(31) -0.106(28) -0.031(22)
C19 0.056(15) 0.147(27) 0.141(23) 0.043(22) -0.049(16) -0.065(17)
C20 0.046(9) 0.051(9) 0.038(8) -0.012(8) 0.007(7) 0.008(9)
C21 0.066(10) 0.023(9) 0.071(10) -0.015(7) -0.002(8) 0.003(8)
C22 0.084(13) 0.046(10) 0.071(11) -0.002(9) 0.017(9) -0.007(10)
C23 0.060(12) 0.087(14) 0.080(13) -0.025(11) 0.006(10) 0.006(10)
C24 0.102(14) 0.021(9) 0.088(12) -0.006(9) 0.024(11) -0.006(9)
C25 0.072(12) 0.063(11) 0.061(10) -0.010(9) 0.017(9) -0.005(10)
C26 0.049(10) 0.052(10) 0.039(9) 0.005(8) 0.006(8) -0.009(8)
C27 0.057(10) 0.083(12) 0.048(9) 0.000(10) -0.007(8) 0.009(10)
C28 0.035(10) 0.146(18) 0.066(11) 0.009(12) -0.011(9) 0.000(11)
C29 0.040(11) 0.130(18) 0.081(13) 0.035(13) 0.018(10) 0.044(12)
C30 0.084(15) 0.105(15) 0.079(13) 0.033(12) 0.000(11) 0.018(13)
C31 0.052(11) 0.078(12) 0.060(10) 0.009(9) -0.005(9) 0.009(9)
C32 0.054(9) 0.031(8) 0.041(8) -0.004(7) -0.010(7) -0.009(8)
C33 0.050(10) 0.067(10) 0.069(10) 0.018(9) 0.003(9) -0.028(9)
C34 0.087(14) 0.091(13) 0.073(13) 0.024(11) -0.011(10) -0.042(12)
C35 0.120(15) 0.034(9) 0.052(10) -0.005(8) 0.000(11) -0.006(11)
C36 0.064(11) 0.038(9) 0.079(11) -0.004(9) 0.049(10) -0.021(8)
C37 0.039(9) 0.071(11) 0.072(11) -0.006(9) 0.032(8) -0.013(8)
P2 0.085(4) 0.065(4) 0.080(3) -0.013(3) 0.005(3) 0.000(3)
F1 0.380(25) 0.211(16) 0.242(17) -0.017(14) -0.051(18) -0.216(17)
F2 0.196(13) 0.157(11) 0.162(11) 0.062(9) 0.021(10) 0.059(10)
F3 0.205(14) 0.247(16) 0.168(12) -0.045(11) -0.033(11) -0.117(12)
F4 0.382(22) 0.201(14) 0.121(10) 0.065(10) 0.066(12) 0.199(15)
F5 0.241(14) 0.190(13) 0.152(10) 0.038(9) 0.118(10) 0.129(12)
F6 0.220(14) 0.190(13) 0.255(15) 0.004(13) 0.169(13) 0.014(12)

loop_
_atom_site_label
_atom_site_type_symbol
_atom_site_fract_x
_atom_site_fract_y
_atom_site_fract_z
_atom_site_U_iso_or_equiv
_atom_site_thermal_displace_type
_atom_site_occupancy
_atom_site_calc_flag
_atom_site_refinement_flags
_atom_site_disorder_group
Cu Cu 0.81529(14) 0.65688(10) 0.60400(8) 0.0489(5) Uani 1 d . .
P1 P 0.9512(3) 0.7479(2) 0.5841(2) 0.0421(9) Uani 1 d . .
S1 S 0.8220(4) 0.5380(2) 0.5367(2) 0.0664(12) Uani 1 d . .
S2 S 0.8078(4) 0.6089(2) 0.7133(2) 0.0675(12) Uani 1 d . .
N N 0.6311(9) 0.6593(9) 0.5916(6) 0.063(3) Uani 1 d . .
C1 C 0.6017(15) 0.6048(13) 0.5326(13) 0.160(11) Uani 1 d . .
H1A H 0.5209(15) 0.5876(13) 0.5349(13) 0.191 Uiso 1 calc R .
H1B H 0.6038(15) 0.6398(13) 0.4927(13) 0.191 Uiso 1 calc R .
C2 C 0.6665(15) 0.5313(11) 0.5202(8) 0.104(6) Uani 1 d . .
H2A H 0.6496(15) 0.5156(11) 0.4732(8) 0.125 Uiso 1 calc R .
H2B H 0.6384(15) 0.4865(11) 0.5477(8) 0.125 Uiso 1 calc R .
C3 C 0.8554(17) 0.4473(9) 0.5901(8) 0.112(7) Uani 1 d . .
H3A H 0.7855(17) 0.4129(9) 0.5897(8) 0.135 Uiso 1 calc R .
H3B H 0.9147(17) 0.4145(9) 0.5698(8) 0.135 Uiso 1 calc R .
C4 C 0.8972(16) 0.4642(10) 0.6622(8) 0.101(6) Uani 1 d . .
H4A H 0.9309(16) 0.4126(10) 0.6808(8) 0.121 Uiso 1 calc R .
H4B H 0.9603(16) 0.5046(10) 0.6619(8) 0.121 Uiso 1 calc R .
C5 C 0.8164(15) 0.4943(9) 0.7083(8) 0.094(6) Uani 1 d . .
H5A H 0.8392(15) 0.4724(9) 0.7530(8) 0.113 Uiso 1 calc R .
H5B H 0.7391(15) 0.4725(9) 0.6946(8) 0.113 Uiso 1 calc R .
C6 C 0.6553(13) 0.6282(10) 0.7159(7) 0.085(5) Uani 1 d . .
H6A H 0.6240(13) 0.5890(10) 0.7472(7) 0.102 Uiso 1 calc R .
H6B H 0.6448(13) 0.6842(10) 0.7336(7) 0.102 Uiso 1 calc R .
C7 C 0.5878(14) 0.6210(15) 0.6503(10) 0.181(13) Uani 1 d . .
H7A H 0.5775(14) 0.5618(15) 0.6407(10) 0.217 Uiso 1 calc R .
H7B H 0.5107(14) 0.6440(15) 0.6555(10) 0.217 Uiso 1 calc R .
C8 C 0.5821(11) 0.7395(10) 0.5734(9) 0.092(6) Uani 1 d . .
H8A H 0.6184(11) 0.7589(10) 0.5337(9) 0.110 Uiso 1 calc R .
H8B H 0.6047(11) 0.7782(10) 0.6098(9) 0.110 Uiso 1 calc R .
C9 C 0.4477(13) 0.7459(11) 0.5583(11) 0.144(9) Uani 1 d . .
H9A H 0.4105(13) 0.7080(11) 0.5883(11) 0.173 Uiso 1 calc R .
H9B H 0.4278(13) 0.7273(11) 0.5123(11) 0.173 Uiso 1 calc R .
C10 C 0.3915(24) 0.8442(21) 0.5676(23) 0.212(21) Uani 1 d . .
C11 C 0.3521(24) 0.9074(28) 0.6117(12) 0.203(26) Uani 1 d . .
H11A H 0.3637(24) 0.8878(28) 0.6559(12) 0.244 Uiso 1 calc R .
C12 C 0.2995(29) 0.9928(31) 0.6140(22) 0.291(30) Uani 1 d . .
H12A H 0.2718(29) 1.0238(31) 0.6492(22) 0.349 Uiso 1 calc R .
C13 C 0.3059(17) 1.0102(18) 0.5456(15) 0.160(13) Uani 1 d . .
H13A H 0.2747(17) 1.0620(18) 0.5324(15) 0.192 Uiso 1 calc R .
C14 C 0.3496(14) 0.9657(13) 0.4934(10) 0.068(5) Uani 1 d . .
C15 C 0.3552(17) 0.9922(16) 0.4321(14) 0.125(9) Uani 1 d . .
H15A H 0.3260(17) 1.0456(16) 0.4227(14) 0.150 Uiso 1 calc R .
C16 C 0.3972(25) 0.9521(24) 0.3821(13) 0.167(14) Uani 1 d . .
H16A H 0.4026(25) 0.9778(24) 0.3404(13) 0.201 Uiso 1 calc R .
C17 C 0.4317(27) 0.8741(24) 0.3923(23) 0.190(22) Uani 1 d . .
H17A H 0.4535(27) 0.8453(24) 0.3545(23) 0.228 Uiso 1 calc R .
C18 C 0.4388(28) 0.8337(24) 0.4476(22) 0.184(19) Uani 1 d . .
H18A H 0.4688(28) 0.7797(24) 0.4512(22) 0.221 Uiso 1 calc R .
C19 C 0.3923(18) 0.8827(19) 0.5103(15) 0.118(9) Uani 1 d . .
C20 C 0.9400(11) 0.8522(8) 0.6157(6) 0.045(3) Uani 1 d . .
C21 C 0.8781(11) 0.8654(7) 0.6710(7) 0.054(4) Uani 1 d . .
H21A H 0.8433(11) 0.8191(7) 0.6897(7) 0.064 Uiso 1 calc R .
C22 C 0.8636(13) 0.9411(9) 0.7010(7) 0.066(4) Uani 1 d . .
H22A H 0.8190(13) 0.9461(9) 0.7379(7) 0.080 Uiso 1 calc R .
C23 C 0.9173(13) 1.0104(11) 0.6747(8) 0.076(5) Uani 1 d . .
H23A H 0.9104(13) 1.0627(11) 0.6945(8) 0.091 Uiso 1 calc R .
C24 C 0.9803(14) 1.0011(8) 0.6194(8) 0.070(5) Uani 1 d . .
H24A H 1.0157(14) 1.0478(8) 0.6018(8) 0.084 Uiso 1 calc R .
C25 C 0.9927(12) 0.9242(9) 0.5892(7) 0.065(4) Uani 1 d . .
H25A H 1.0355(12) 0.9195(9) 0.5514(7) 0.078 Uiso 1 calc R .
C26 C 1.0861(11) 0.7090(9) 0.6265(6) 0.047(4) Uani 1 d . .
C27 C 1.1432(12) 0.7446(9) 0.6816(6) 0.063(4) Uani 1 d . .
H27A H 1.1199(12) 0.7975(9) 0.6949(6) 0.076 Uiso 1 calc R .
C28 C 1.2355(13) 0.7052(13) 0.7192(8) 0.083(5) Uani 1 d . .
H28A H 1.2720(13) 0.7306(13) 0.7575(8) 0.100 Uiso 1 calc R .
C29 C 1.2708(14) 0.6284(12) 0.6983(9) 0.083(6) Uani 1 d . .
H29A H 1.3325(14) 0.6010(12) 0.7223(9) 0.099 Uiso 1 calc R .
C30 C 1.2166(15) 0.5920(11) 0.6432(9) 0.090(6) Uani 1 d . .
H30A H 1.2422(15) 0.5402(11) 0.6288(9) 0.108 Uiso 1 calc R .
C31 C 1.1242(12) 0.6306(10) 0.6082(7) 0.064(4) Uani 1 d . .
H31A H 1.0860(12) 0.6036(10) 0.5712(7) 0.077 Uiso 1 calc R .
C32 C 0.9862(12) 0.7598(7) 0.4965(6) 0.043(3) Uani 1 d . .
C33 C 0.8938(11) 0.7437(8) 0.4474(7) 0.062(4) Uani 1 d . .
H33A H 0.8210(11) 0.7279(8) 0.4607(7) 0.075 Uiso 1 calc R .
C34 C 0.9108(15) 0.7514(10) 0.3788(8) 0.085(5) Uani 1 d . .
H34A H 0.8485(15) 0.7444(10) 0.3462(8) 0.102 Uiso 1 calc R .
C35 C 1.0196(17) 0.7691(8) 0.3603(7) 0.069(5) Uani 1 d . .
H35A H 1.0318(17) 0.7735(8) 0.3146(7) 0.083 Uiso 1 calc R .
C36 C 1.1123(13) 0.7807(7) 0.4079(8) 0.058(4) Uani 1 d . .
H36A H 1.1868(13) 0.7910(7) 0.3943(8) 0.070 Uiso 1 calc R .
C37 C 1.0947(11) 0.7770(8) 0.4752(7) 0.059(4) Uani 1 d . .
H37A H 1.1573(11) 0.7863(8) 0.5071(7) 0.071 Uiso 1 calc R .
P2 P 0.5521(4) 0.8659(3) 0.8144(2) 0.0766(14) Uani 1 d . .
F1 F 0.6296(17) 0.9257(10) 0.8519(8) 0.281(10) Uani 1 d . .
F2 F 0.6074(11) 0.7953(8) 0.8579(6) 0.171(5) Uani 1 d . .
F3 F 0.4770(12) 0.8036(9) 0.7778(6) 0.209(7) Uani 1 d . .
F4 F 0.4978(15) 0.9391(9) 0.7740(6) 0.232(8) Uani 1 d . .
F5 F 0.4658(12) 0.8777(8) 0.8697(5) 0.189(6) Uani 1 d . .
F6 F 0.6375(12) 0.8538(9) 0.7616(7) 0.214(6) Uani 1 d . .

loop_
_atom_type_symbol
_atom_type_description
_atom_type_scat_dispersion_real
_atom_type_scat_dispersion_imag
_atom_type_scat_source
C C 0.0033 0.0016 'International Tables Vol C Tables 4.2.6.8 and 6.1.1.4'
H H 0.0000 0.0000 'International Tables Vol C Tables 4.2.6.8 and 6.1.1.4'
N N 0.0061 0.0033 'International Tables Vol C Tables 4.2.6.8 and 6.1.1.4'
F F 0.0171 0.0103 'International Tables Vol C Tables 4.2.6.8 and 6.1.1.4'
P P 0.1023 0.0942 'International Tables Vol C Tables 4.2.6.8 and 6.1.1.4'
S S 0.1246 0.1234 'International Tables Vol C Tables 4.2.6.8 and 6.1.1.4'
Cu Cu 0.3201 1.2651 'International Tables Vol C Tables 4.2.6.8 and 6.1.1.4'

loop_
_geom_angle_atom_site_label_1
_geom_angle_atom_site_label_2
_geom_angle_atom_site_label_3
_geom_angle
_geom_angle_site_symmetry_1
_geom_angle_site_symmetry_3
_geom_angle_publ_flag
N Cu P1 133.5(4) . . ?
N Cu S2 90.3(3) . . ?
P1 Cu S2 118.00(15) . . ?
N Cu S1 91.5(4) . . ?
P1 Cu S1 112.47(15) . . ?
S2 Cu S1 105.89(15) . . ?
C20 P1 C26 103.8(6) . . ?
C20 P1 C32 105.2(6) . . ?
C26 P1 C32 103.6(6) . . ?
C20 P1 Cu 118.9(5) . . ?
C26 P1 Cu 106.4(4) . . ?
C32 P1 Cu 117.0(4) . . ?
C2 S1 C3 102.7(9) . . ?
C2 S1 Cu 94.4(6) . . ?
C3 S1 Cu 109.4(5) . . ?
C6 S2 C5 103.4(8) . . ?
C6 S2 Cu 94.5(5) . . ?
C5 S2 Cu 105.9(5) . . ?
C8 N C7 115.5(15) . . ?
C8 N C1 105.5(13) . . ?
C7 N C1 108.7(16) . . ?
C8 N Cu 114.5(9) . . ?
C7 N Cu 107.7(9) . . ?
C1 N Cu 104.2(10) . . ?
C2 C1 N 122.3(17) . . ?
C1 C2 S1 116.5(13) . . ?
C4 C3 S1 116.7(11) . . ?
C5 C4 C3 119.7(17) . . ?
C4 C5 S2 114.1(12) . . ?
C7 C6 S2 114.3(11) . . ?
N C7 C6 119.7(16) . . ?
N C8 C9 118.1(12) . . ?
C8 C9 C10 114.6(15) . . ?
C19 C10 C11 103.0(31) . . ?
C19 C10 C9 108.3(38) . . ?
C11 C10 C9 148.4(36) . . ?
C10 C11 C12 144.1(36) . . ?
C13 C12 C11 95.7(21) . . ?
C14 C13 C12 132.6(37) . . ?
C15 C14 C13 125.6(27) . . ?
C15 C14 C19 118.5(23) . . ?
C13 C14 C19 115.8(24) . . ?
C14 C15 C16 127.1(29) . . ?
C15 C16 C17 118.2(37) . . ?
C18 C17 C16 127.7(47) . . ?
C17 C18 C19 114.9(42) . . ?
C10 C19 C14 128.0(33) . . ?
C10 C19 C18 118.5(37) . . ?
C14 C19 C18 113.4(24) . . ?
C21 C20 C25 115.8(12) . . ?
C21 C20 P1 118.6(11) . . ?
C25 C20 P1 125.5(10) . . ?
C22 C21 C20 125.0(14) . . ?
C21 C22 C23 118.1(14) . . ?
C24 C23 C22 119.5(15) . . ?
C23 C24 C25 121.6(15) . . ?
C24 C25 C20 120.0(13) . . ?
C27 C26 C31 116.7(14) . . ?
C27 C26 P1 124.9(12) . . ?
C31 C26 P1 117.7(11) . . ?
C26 C27 C28 122.7(15) . . ?
C29 C28 C27 118.2(17) . . ?
C30 C29 C28 120.4(17) . . ?
C29 C30 C31 120.5(18) . . ?
C30 C31 C26 121.6(15) . . ?
C37 C32 C33 118.4(12) . . ?
C37 C32 P1 125.9(10) . . ?
C33 C32 P1 115.5(10) . . ?
C34 C33 C32 120.3(13) . . ?
C35 C34 C33 118.9(14) . . ?
C34 C35 C36 121.2(15) . . ?
C37 C36 C35 119.9(13) . . ?
C36 C37 C32 121.0(13) . . ?
F1 P2 F3 177.9(10) . . ?
F1 P2 F6 92.0(10) . . ?
F3 P2 F6 87.6(8) . . ?
F1 P2 F4 88.5(10) . . ?
F3 P2 F4 93.5(9) . . ?
F6 P2 F4 89.7(8) . . ?
F1 P2 F2 89.2(9) . . ?
F3 P2 F2 88.8(8) . . ?
F6 P2 F2 91.9(7) . . ?
F4 P2 F2 177.2(8) . . ?
F1 P2 F5 87.5(9) . . ?
F3 P2 F5 92.9(9) . . ?
F6 P2 F5 178.9(8) . . ?
F4 P2 F5 91.3(7) . . ?
F2 P2 F5 87.1(6) . . ?

loop_
_geom_bond_atom_site_label_1
_geom_bond_atom_site_label_2
_geom_bond_distance
_geom_bond_site_symmetry_2
_geom_bond_publ_flag
Cu N 2.107(10) . ?
Cu P1 2.189(4) . ?
Cu S2 2.307(4) . ?
Cu S1 2.325(4) . ?
P1 C20 1.788(13) . ?
P1 C26 1.810(13) . ?
P1 C32 1.824(12) . ?
S1 C2 1.79(2) . ?
S1 C3 1.818(15) . ?
S2 C6 1.779(15) . ?
S2 C5 1.836(15) . ?
N C8 1.43(2) . ?
N C7 1.44(2) . ?
N C1 1.48(2) . ?
C1 C2 1.42(2) . ?
C3 C4 1.50(2) . ?
C4 C5 1.44(2) . ?
C6 C7 1.47(2) . ?
C8 C9 1.55(2) . ?
C9 C10 1.71(4) . ?
C10 C19 1.29(3) . ?
C10 C11 1.43(4) . ?
C11 C12 1.49(6) . ?
C12 C13 1.39(5) . ?
C13 C14 1.38(2) . ?
C14 C15 1.29(2) . ?
C14 C19 1.44(3) . ?
C15 C16 1.30(3) . ?
C16 C17 1.32(4) . ?
C17 C18 1.27(4) . ?
C18 C19 1.60(4) . ?
C20 C21 1.370(15) . ?
C20 C25 1.42(2) . ?
C21 C22 1.36(2) . ?
C22 C23 1.39(2) . ?
C23 C24 1.37(2) . ?
C24 C25 1.38(2) . ?
C26 C27 1.355(15) . ?
C26 C31 1.38(2) . ?
C27 C28 1.40(2) . ?
C28 C29 1.37(2) . ?
C29 C30 1.35(2) . ?
C30 C31 1.37(2) . ?
C32 C37 1.373(15) . ?
C32 C33 1.405(15) . ?
C33 C34 1.40(2) . ?
C34 C35 1.36(2) . ?
C35 C36 1.38(2) . ?
C36 C37 1.37(2) . ?
P2 F1 1.468(12) . ?
P2 F3 1.469(11) . ?
P2 F6 1.500(11) . ?
P2 F4 1.522(11) . ?
P2 F2 1.528(10) . ?
P2 F5 1.544(10) . ?
